data_7041924
loop_
_publ_author_name
'Jones, J. Stuart'
'Wade, Casey R.'
'Yang, Mengxi'
'Gabba\"i, Fran\,cois P'

_publ_section_title
;
 On the coordination non-innocence of antimony in nickel(ii) complexes of
 the tetradentate (o-(Ph2P)C6H4)3Sb ligand.
;
_journal_issue 17
_journal_name_full 'Dalton transactions (Cambridge, England : 2003)'
_journal_page_first 5598
_journal_page_last 5604
_journal_paper_doi 10.1039/c6dt04817j
_journal_volume 46
_journal_year 2017
_chemical_formula_moiety '2(C54 H42 Cl Ni P3 Sb), 3(C H2 Cl2), 2(C24 H20 B)'
_chemical_formula_sum 'C159 H130 B2 Cl8 Ni2 P6 Sb2'
_chemical_formula_weight 2892.58
_space_group_crystal_system monoclinic
_space_group_IT_number 15
_space_group_name_Hall '-C 2yc'
_space_group_name_H-M_alt 'C 1 2/c 1'
_symmetry_space_group_name_Hall '-C 2yc'
_symmetry_space_group_name_H-M 'C 1 2/c 1'
_atom_sites_solution_hydrogens geom
_audit_creation_date 2017-01-30
_audit_creation_method
;
Olex2 1.2
(compiled 2015.01.26 svn.r3150 for OlexSys, GUI svn.r4998)
;
_audit_update_record
;
2017-01-31 deposited with the CCDC.
2017-02-02 downloaded from the CCDC.
;
_cell_angle_alpha 90
_cell_angle_beta 129.231(4)
_cell_angle_gamma 90
_cell_formula_units_Z 4
_cell_length_a 49.945(4)
_cell_length_b 9.6700(9)
_cell_length_c 34.967(3)
_cell_measurement_reflns_used 8661
_cell_measurement_temperature 173(2)
_cell_measurement_theta_max 26.45
_cell_measurement_theta_min 2.19
_cell_volume 13081(2)
_computing_cell_refinement 'SAINT v7.68A (Bruker, 2009)'
_computing_data_collection 'APEX2  (Bruker, 2008)'
_computing_data_reduction 'SAINT v7.68A (Bruker, 2009)'
_computing_molecular_graphics 'Olex2 (Dolomanov et al., 2009)'
_computing_publication_material 'Olex2 (Dolomanov et al., 2009)'
_computing_structure_refinement 'XL (Sheldrick, 2008)'
_computing_structure_solution 'SHELXTL (Sheldrick, 2008)'
_diffrn_ambient_temperature 173.15
_diffrn_measured_fraction_theta_full 1.000
_diffrn_measured_fraction_theta_max 1.000
_diffrn_measurement_device_type 'CCD area detector'
_diffrn_measurement_method 'phi and omega scans'
_diffrn_radiation_monochromator graphite
_diffrn_radiation_type MoK\a
_diffrn_radiation_wavelength 0.71073
_diffrn_reflns_av_R_equivalents 0.0744
_diffrn_reflns_av_unetI/netI 0.0539
_diffrn_reflns_Laue_measured_fraction_full 1.000
_diffrn_reflns_Laue_measured_fraction_max 1.000
_diffrn_reflns_limit_h_max 60
_diffrn_reflns_limit_h_min -60
_diffrn_reflns_limit_k_max 11
_diffrn_reflns_limit_k_min -11
_diffrn_reflns_limit_l_max 42
_diffrn_reflns_limit_l_min -42
_diffrn_reflns_number 62666
_diffrn_reflns_point_group_measured_fraction_full 1.000
_diffrn_reflns_point_group_measured_fraction_max 1.000
_diffrn_reflns_theta_full 25.242
_diffrn_reflns_theta_max 25.500
_diffrn_reflns_theta_min 1.640
_exptl_absorpt_coefficient_mu 0.984
_exptl_absorpt_correction_T_max 0.7457
_exptl_absorpt_correction_T_min 0.6222
_exptl_absorpt_correction_type multi-scan
_exptl_absorpt_process_details
;
SADABS-2008/1 (Bruker,2008) was used for absorption correction.
wR2(int) was 0.0619 before and 0.0528 after correction.
The Ratio of minimum to maximum transmission is 0.8344.
The \l/2 correction factor is 0.0015.
;
_exptl_crystal_colour violet
_exptl_crystal_colour_primary violet
_exptl_crystal_density_diffrn 1.469
_exptl_crystal_description block
_exptl_crystal_F_000 5912
_exptl_crystal_size_max 0.16
_exptl_crystal_size_mid 0.12
_exptl_crystal_size_min 0.09
_refine_diff_density_max 1.688
_refine_diff_density_min -1.890
_refine_diff_density_rms 0.119
_refine_ls_extinction_method none
_refine_ls_goodness_of_fit_ref 1.158
_refine_ls_hydrogen_treatment constr
_refine_ls_matrix_type full
_refine_ls_number_parameters 808
_refine_ls_number_reflns 12176
_refine_ls_number_restraints 3
_refine_ls_restrained_S_all 1.158
_refine_ls_R_factor_all 0.0848
_refine_ls_R_factor_gt 0.0620
_refine_ls_shift/su_max 0.001
_refine_ls_shift/su_mean 0.000
_refine_ls_structure_factor_coef Fsqd
_refine_ls_weighting_details 'w=1/[\s^2^(Fo^2^)+(0.0147P)^2^+200.2121P] where P=(Fo^2^+2Fc^2^)/3'
_refine_ls_weighting_scheme calc
_refine_ls_wR_factor_gt 0.1266
_refine_ls_wR_factor_ref 0.1353
_reflns_Friedel_coverage 0.000
_reflns_number_gt 9413
_reflns_number_total 12176
_reflns_threshold_expression 'I > 2\s(I)'
_cod_data_source_file c6dt04817j2.cif
_cod_data_source_block platon
_cod_depositor_comments 'Adding full bibliography for 7041921--7041925.cif.'
_cod_database_code 7041924
_shelx_space_group_comment
;
The symmetry employed for this shelxl refinement is uniquely defined
by the following loop, which should always be used as a source of
symmetry information in preference to the above space-group names.
They are only intended as comments.
;
_olex2_refinement_description
;
1. Fixed Uiso
 At 1.2 times of:
  All C(H) groups, All C(H,H) groups
2. Restrained distances
 C80-Cl4
 1.78 with sigma of 0.02
 C80-Cl5
 1.78 with sigma of 0.02
 Cl4-Cl5
 2.9 with sigma of 0.04
3. Uiso/Uaniso restraints and constraints
Uanis(C80) = Uanis(Cl4) = Uanis(Cl5)
4. Others
 Fixed Sof: C80(0.5) H80A(0.5) H80B(0.5) Cl4(0.5) Cl5(0.5)
5.a Secondary CH2 refined with riding coordinates:
 C79(H79A,H79B), C80(H80A,H80B)
5.b Aromatic/amide H refined with riding coordinates:
 C3(H3), C4(H4), C5(H5), C6(H6), C8(H8), C9(H9), C10(H10), C11(H11), C12(H12),
 C14(H14), C15(H15), C16(H16), C17(H17), C18(H18), C21(H21), C22(H22), C23(H23),
  C24(H24), C26(H26), C27(H27), C28(H28), C29(H29), C30(H30), C32(H32),
 C33(H33), C34(H34), C35(H35), C36(H36), C39(H39), C40(H40), C41(H41), C42(H42),
  C44(H44), C45(H45), C46(H46), C47(H47), C48(H48), C50(H50), C51(H51),
 C52(H52), C53(H53), C54(H54), C56(H56), C57(H57), C58(H58), C59(H59), C60(H60),
  C62(H62), C63(H63), C64(H64), C65(H65), C66(H66), C68(H68), C69(H69),
 C70(H70), C71(H71), C72(H72), C74(H74), C75(H75), C76(H76), C77(H77), C78(H78)
;
_shelx_shelxl_version_number 2014/7
_olex2_submission_special_instructions 'No special instructions were received'

loop_
_space_group_symop_operation_xyz
'x, y, z'
'-x, y, -z+1/2'
'x+1/2, y+1/2, z'
'-x+1/2, y+1/2, -z+1/2'
'-x, -y, -z'
'x, -y, z-1/2'
'-x+1/2, -y+1/2, -z'
'x+1/2, -y+1/2, z-1/2'

loop_
_atom_site_label
_atom_site_type_symbol
_atom_site_fract_x
_atom_site_fract_y
_atom_site_fract_z
_atom_site_U_iso_or_equiv
_atom_site_adp_type
_atom_site_occupancy
_atom_site_site_symmetry_order
_atom_site_calc_flag
_atom_site_refinement_flags_posn
_atom_site_refinement_flags_occupancy
_atom_site_disorder_assembly
_atom_site_disorder_group
Sb1 Sb 0.12214(2) 0.00781(4) 0.21614(2) 0.01447(10) Uani 1 1 d . . . .
Ni1 Ni 0.12252(2) 0.25107(8) 0.21338(3) 0.01425(16) Uani 1 1 d . . . .
Cl1 Cl 0.12016(3) 0.48256(14) 0.20848(5) 0.0185(3) Uani 1 1 d . . . .
Cl2 Cl 0.28442(6) 0.3827(3) 0.14711(8) 0.0584(6) Uani 1 1 d . . . .
Cl3 Cl 0.24006(9) 0.4383(5) 0.04371(10) 0.146(2) Uani 1 1 d . . . .
P1 P 0.17412(4) 0.22382(15) 0.22727(5) 0.0153(3) Uani 1 1 d . . . .
P2 P 0.07469(4) 0.22259(16) 0.13178(5) 0.0156(3) Uani 1 1 d . . . .
P3 P 0.12195(4) 0.23970(17) 0.27860(5) 0.0169(3) Uani 1 1 d . . . .
C1 C 0.16718(14) -0.0638(6) 0.2287(2) 0.0176(13) Uani 1 1 d . . . .
C2 C 0.18728(14) 0.0439(6) 0.2317(2) 0.0167(12) Uani 1 1 d . . . .
C3 C 0.21789(14) 0.0094(6) 0.2396(2) 0.0201(13) Uani 1 1 d . . . .
H3 H 0.2316 0.0800 0.2406 0.024 Uiso 1 1 calc R . . .
C4 C 0.22798(15) -0.1286(7) 0.2457(2) 0.0225(13) Uani 1 1 d . . . .
H4 H 0.2486 -0.1515 0.2511 0.027 Uiso 1 1 calc R . . .
C5 C 0.20819(15) -0.2324(6) 0.2440(2) 0.0231(14) Uani 1 1 d . . . .
H5 H 0.2156 -0.3258 0.2491 0.028 Uiso 1 1 calc R . . .
C6 C 0.17764(15) -0.2010(6) 0.2350(2) 0.0209(13) Uani 1 1 d . . . .
H6 H 0.1639 -0.2728 0.2332 0.025 Uiso 1 1 calc R . . .
C7 C 0.17808(14) 0.2974(6) 0.1827(2) 0.0179(13) Uani 1 1 d . . . .
C8 C 0.18062(15) 0.4393(7) 0.1801(2) 0.0221(14) Uani 1 1 d . . . .
H8 H 0.1783 0.4984 0.1996 0.026 Uiso 1 1 calc R . . .
C9 C 0.18654(15) 0.4963(7) 0.1496(2) 0.0253(14) Uani 1 1 d . . . .
H9 H 0.1888 0.5936 0.1489 0.030 Uiso 1 1 calc R . . .
C10 C 0.18910(16) 0.4115(7) 0.1203(2) 0.0287(16) Uani 1 1 d . . . .
H10 H 0.1940 0.4500 0.1003 0.034 Uiso 1 1 calc R . . .
C11 C 0.18449(16) 0.2714(7) 0.1199(2) 0.0285(15) Uani 1 1 d . . . .
H11 H 0.1853 0.2136 0.0988 0.034 Uiso 1 1 calc R . . .
C12 C 0.17856(16) 0.2133(7) 0.1505(2) 0.0244(14) Uani 1 1 d . . . .
H12 H 0.1748 0.1165 0.1495 0.029 Uiso 1 1 calc R . . .
C13 C 0.21118(14) 0.2984(6) 0.2862(2) 0.0190(13) Uani 1 1 d . . . .
C14 C 0.20928(16) 0.4377(6) 0.2961(2) 0.0249(14) Uani 1 1 d . . . .
H14 H 0.1891 0.4901 0.2724 0.030 Uiso 1 1 calc R . . .
C15 C 0.23649(16) 0.4990(7) 0.3401(2) 0.0320(16) Uani 1 1 d . . . .
H15 H 0.2352 0.5940 0.3458 0.038 Uiso 1 1 calc R . . .
C16 C 0.26566(16) 0.4220(7) 0.3759(2) 0.0300(16) Uani 1 1 d . . . .
H16 H 0.2842 0.4639 0.4062 0.036 Uiso 1 1 calc R . . .
C17 C 0.26756(15) 0.2859(7) 0.3674(2) 0.0259(15) Uani 1 1 d . . . .
H17 H 0.2874 0.2335 0.3920 0.031 Uiso 1 1 calc R . . .
C18 C 0.24069(14) 0.2229(6) 0.3229(2) 0.0213(13) Uani 1 1 d . . . .
H18 H 0.2425 0.1281 0.3176 0.026 Uiso 1 1 calc R . . .
C19 C 0.07636(13) -0.0615(6) 0.1486(2) 0.0163(12) Uani 1 1 d . . . .
C20 C 0.05661(14) 0.0464(6) 0.1156(2) 0.0170(12) Uani 1 1 d . . . .
C21 C 0.02390(14) 0.0144(7) 0.0713(2) 0.0206(13) Uani 1 1 d . . . .
H21 H 0.0098 0.0859 0.0483 0.025 Uiso 1 1 calc R . . .
C22 C 0.01203(15) -0.1205(7) 0.0607(2) 0.0219(14) Uani 1 1 d . . . .
H22 H -0.0102 -0.1408 0.0306 0.026 Uiso 1 1 calc R . . .
C23 C 0.03232(15) -0.2274(7) 0.0938(2) 0.0225(14) Uani 1 1 d . . . .
H23 H 0.0240 -0.3199 0.0859 0.027 Uiso 1 1 calc R . . .
C24 C 0.06460(15) -0.1980(6) 0.1382(2) 0.0206(13) Uani 1 1 d . . . .
H24 H 0.0785 -0.2697 0.1611 0.025 Uiso 1 1 calc R . . .
C25 C 0.08491(13) 0.2529(6) 0.09066(19) 0.0166(12) Uani 1 1 d . . . .
C26 C 0.09441(14) 0.3878(6) 0.0884(2) 0.0180(13) Uani 1 1 d . . . .
H26 H 0.0962 0.4587 0.1087 0.022 Uiso 1 1 calc R . . .
C27 C 0.10106(14) 0.4166(6) 0.0562(2) 0.0203(13) Uani 1 1 d . . . .
H27 H 0.1078 0.5071 0.0549 0.024 Uiso 1 1 calc R . . .
C28 C 0.09779(14) 0.3131(6) 0.0260(2) 0.0193(13) Uani 1 1 d . . . .
H28 H 0.1018 0.3340 0.0035 0.023 Uiso 1 1 calc R . . .
C29 C 0.08874(15) 0.1798(7) 0.0283(2) 0.0222(14) Uani 1 1 d . . . .
H29 H 0.0867 0.1094 0.0076 0.027 Uiso 1 1 calc R . . .
C30 C 0.08261(14) 0.1497(6) 0.0612(2) 0.0192(13) Uani 1 1 d . . . .
H30 H 0.0768 0.0581 0.0634 0.023 Uiso 1 1 calc R . . .
C31 C 0.03670(14) 0.3316(6) 0.1043(2) 0.0174(13) Uani 1 1 d . . . .
C32 C 0.02748(15) 0.3749(7) 0.1323(2) 0.0255(14) Uani 1 1 d . . . .
H32 H 0.0423 0.3567 0.1668 0.031 Uiso 1 1 calc R . . .
C33 C -0.00338(16) 0.4446(7) 0.1101(2) 0.0297(16) Uani 1 1 d . . . .
H33 H -0.0099 0.4717 0.1294 0.036 Uiso 1 1 calc R . . .
C34 C -0.02487(15) 0.4752(7) 0.0603(2) 0.0236(14) Uani 1 1 d . . . .
H34 H -0.0459 0.5237 0.0454 0.028 Uiso 1 1 calc R . . .
C35 C -0.01563(15) 0.4350(7) 0.0326(2) 0.0228(14) Uani 1 1 d . . . .
H35 H -0.0303 0.4564 -0.0016 0.027 Uiso 1 1 calc R . . .
C36 C 0.01489(15) 0.3635(7) 0.0539(2) 0.0221(13) Uani 1 1 d . . . .
H36 H 0.0210 0.3360 0.0343 0.026 Uiso 1 1 calc R . . .
C37 C 0.12158(15) -0.0500(7) 0.2738(2) 0.0225(14) Uani 1 1 d . . . .
C38 C 0.12091(16) 0.0645(7) 0.2979(2) 0.0231(14) Uani 1 1 d . . . .
C39 C 0.12075(17) 0.0410(7) 0.3372(2) 0.0280(15) Uani 1 1 d . . . .
H39 H 0.1197 0.1174 0.3533 0.034 Uiso 1 1 calc R . . .
C40 C 0.1221(2) -0.0913(7) 0.3529(3) 0.0345(17) Uani 1 1 d . . . .
H40 H 0.1225 -0.1053 0.3801 0.041 Uiso 1 1 calc R . . .
C41 C 0.12283(19) -0.2053(7) 0.3289(3) 0.0344(17) Uani 1 1 d . . . .
H41 H 0.1234 -0.2964 0.3395 0.041 Uiso 1 1 calc R . . .
C42 C 0.12268(17) -0.1847(7) 0.2892(2) 0.0265(15) Uani 1 1 d . . . .
H42 H 0.1233 -0.2614 0.2728 0.032 Uiso 1 1 calc R . . .
C43 C 0.15722(15) 0.3115(7) 0.3389(2) 0.0219(14) Uani 1 1 d . . . .
C44 C 0.19066(16) 0.2617(8) 0.3615(2) 0.0299(15) Uani 1 1 d . . . .
H44 H 0.1943 0.2022 0.3437 0.036 Uiso 1 1 calc R . . .
C45 C 0.21803(17) 0.2979(9) 0.4091(2) 0.040(2) Uani 1 1 d . . . .
H45 H 0.2405 0.2633 0.4241 0.048 Uiso 1 1 calc R . . .
C46 C 0.21271(18) 0.3852(9) 0.4350(3) 0.046(2) Uani 1 1 d . . . .
H46 H 0.2317 0.4118 0.4678 0.055 Uiso 1 1 calc R . . .
C47 C 0.18002(19) 0.4340(9) 0.4139(3) 0.043(2) Uani 1 1 d . . . .
H47 H 0.1766 0.4937 0.4321 0.051 Uiso 1 1 calc R . . .
C48 C 0.15209(17) 0.3960(7) 0.3660(2) 0.0308(16) Uani 1 1 d . . . .
H48 H 0.1295 0.4275 0.3518 0.037 Uiso 1 1 calc R . . .
C49 C 0.08304(15) 0.3210(7) 0.2619(2) 0.0212(13) Uani 1 1 d . . . .
C50 C 0.08049(17) 0.4663(7) 0.2583(2) 0.0309(16) Uani 1 1 d . . . .
H50 H 0.0999 0.5198 0.2683 0.037 Uiso 1 1 calc R . . .
C51 C 0.04982(18) 0.5315(8) 0.2404(2) 0.0369(18) Uani 1 1 d . . . .
H51 H 0.0485 0.6296 0.2384 0.044 Uiso 1 1 calc R . . .
C52 C 0.02162(18) 0.4565(8) 0.2255(2) 0.0359(18) Uani 1 1 d . . . .
H52 H 0.0008 0.5025 0.2134 0.043 Uiso 1 1 calc R . . .
C53 C 0.02316(17) 0.3149(9) 0.2280(2) 0.0361(18) Uani 1 1 d . . . .
H53 H 0.0033 0.2632 0.2171 0.043 Uiso 1 1 calc R . . .
C54 C 0.05428(16) 0.2452(8) 0.2468(2) 0.0298(15) Uani 1 1 d . . . .
H54 H 0.0554 0.1471 0.2490 0.036 Uiso 1 1 calc R . . .
C55 C 0.10085(15) 0.2830(6) 0.4361(2) 0.0202(13) Uani 1 1 d . . . .
C56 C 0.08147(17) 0.3082(7) 0.3854(2) 0.0290(15) Uani 1 1 d . . . .
H56 H 0.0686 0.2337 0.3632 0.035 Uiso 1 1 calc R . . .
C57 C 0.07991(18) 0.4350(8) 0.3659(3) 0.0366(18) Uani 1 1 d . . . .
H57 H 0.0665 0.4458 0.3312 0.044 Uiso 1 1 calc R . . .
C58 C 0.0979(2) 0.5457(8) 0.3970(3) 0.041(2) Uani 1 1 d . . . .
H58 H 0.0965 0.6339 0.3839 0.050 Uiso 1 1 calc R . . .
C59 C 0.1181(2) 0.5274(7) 0.4478(3) 0.0401(19) Uani 1 1 d . . . .
H59 H 0.1313 0.6018 0.4697 0.048 Uiso 1 1 calc R . . .
C60 C 0.11860(19) 0.3979(7) 0.4662(3) 0.0298(16) Uani 1 1 d . . . .
H60 H 0.1317 0.3877 0.5008 0.036 Uiso 1 1 calc R . . .
C61 C 0.13936(15) 0.0552(6) 0.4721(2) 0.0196(13) Uani 1 1 d . . . .
C62 C 0.15116(15) -0.0754(7) 0.4957(2) 0.0239(14) Uani 1 1 d . . . .
H62 H 0.1389 -0.1197 0.5048 0.029 Uiso 1 1 calc R . . .
C63 C 0.17995(16) -0.1416(7) 0.5063(2) 0.0290(15) Uani 1 1 d . . . .
H63 H 0.1863 -0.2310 0.5209 0.035 Uiso 1 1 calc R . . .
C64 C 0.19940(16) -0.0775(7) 0.4958(2) 0.0286(15) Uani 1 1 d . . . .
H64 H 0.2195 -0.1210 0.5040 0.034 Uiso 1 1 calc R . . .
C65 C 0.18908(16) 0.0513(7) 0.4731(2) 0.0296(16) Uani 1 1 d . . . .
H65 H 0.2019 0.0956 0.4650 0.035 Uiso 1 1 calc R . . .
C66 C 0.15995(16) 0.1161(7) 0.4622(2) 0.0244(14) Uani 1 1 d . . . .
H66 H 0.1538 0.2052 0.4475 0.029 Uiso 1 1 calc R . . .
C67 C 0.06951(15) 0.0343(7) 0.4188(2) 0.0238(14) Uani 1 1 d . . . .
C68 C 0.03629(17) 0.0942(8) 0.3923(2) 0.0300(16) Uani 1 1 d . . . .
H68 H 0.0346 0.1904 0.3960 0.036 Uiso 1 1 calc R . . .
C69 C 0.00574(17) 0.0178(9) 0.3611(2) 0.0357(17) Uani 1 1 d . . . .
H69 H -0.0161 0.0617 0.3440 0.043 Uiso 1 1 calc R . . .
C70 C 0.00775(19) -0.1216(8) 0.3553(3) 0.0392(18) Uani 1 1 d . . . .
H70 H -0.0128 -0.1747 0.3346 0.047 Uiso 1 1 calc R . . .
C71 C 0.03901(19) -0.1835(8) 0.3792(3) 0.0394(18) Uani 1 1 d . . . .
H71 H 0.0403 -0.2796 0.3749 0.047 Uiso 1 1 calc R . . .
C72 C 0.06929(18) -0.1061(7) 0.4102(2) 0.0304(16) Uani 1 1 d . . . .
H72 H 0.0908 -0.1516 0.4261 0.036 Uiso 1 1 calc R . . .
C73 C 0.10928(15) 0.1482(6) 0.5094(2) 0.0188(13) Uani 1 1 d . . . .
C74 C 0.08162(15) 0.1868(6) 0.5085(2) 0.0207(13) Uani 1 1 d . . . .
H74 H 0.0592 0.1954 0.4774 0.025 Uiso 1 1 calc R . . .
C75 C 0.08550(16) 0.2128(6) 0.5510(2) 0.0231(14) Uani 1 1 d . . . .
H75 H 0.0660 0.2383 0.5483 0.028 Uiso 1 1 calc R . . .
C76 C 0.11778(17) 0.2016(7) 0.5973(2) 0.0256(14) Uani 1 1 d . . . .
H76 H 0.1207 0.2195 0.6264 0.031 Uiso 1 1 calc R . . .
C77 C 0.14572(16) 0.1637(7) 0.6000(2) 0.0260(15) Uani 1 1 d . . . .
H77 H 0.1680 0.1552 0.6312 0.031 Uiso 1 1 calc R . . .
C78 C 0.14109(15) 0.1381(6) 0.5570(2) 0.0214(13) Uani 1 1 d . . . .
H78 H 0.1607 0.1121 0.5602 0.026 Uiso 1 1 calc R . . .
C79 C 0.2815(3) 0.3802(15) 0.0946(3) 0.095(4) Uani 1 1 d . . . .
H79A H 0.2854 0.2852 0.0884 0.114 Uiso 1 1 calc R . . .
H79B H 0.2994 0.4413 0.0995 0.114 Uiso 1 1 calc R . . .
C80 C 0.0094(4) 0.9441(17) 0.2662(7) 0.0798(11) Uani 0.5 1 d D P A -1
H80A H 0.0177 0.9837 0.2981 0.096 Uiso 0.5 1 calc R P A -1
H80B H 0.0159 1.0081 0.2511 0.096 Uiso 0.5 1 calc R P A -1
Cl4 Cl 0.02898(14) 0.7776(6) 0.2761(2) 0.0798(11) Uani 0.5 1 d D P A -1
Cl5 Cl -0.03565(14) 0.9225(6) 0.2268(2) 0.0798(11) Uani 0.5 1 d D P A -1
B1 B 0.10465(17) 0.1278(7) 0.4586(2) 0.0193(14) Uani 1 1 d . . B -1

loop_
_atom_site_aniso_label
_atom_site_aniso_U_11
_atom_site_aniso_U_22
_atom_site_aniso_U_33
_atom_site_aniso_U_23
_atom_site_aniso_U_13
_atom_site_aniso_U_12
Sb1 0.01124(17) 0.01440(19) 0.01379(18) 0.00004(16) 0.00603(15) -0.00126(16)
Ni1 0.0106(3) 0.0138(4) 0.0142(3) 0.0005(3) 0.0059(3) -0.0006(3)
Cl1 0.0165(6) 0.0142(7) 0.0217(7) 0.0018(6) 0.0106(6) -0.0007(6)
Cl2 0.0692(15) 0.0624(15) 0.0415(12) -0.0024(11) 0.0341(11) -0.0157(12)
Cl3 0.113(3) 0.179(4) 0.0466(16) 0.031(2) 0.0033(16) -0.095(3)
P1 0.0107(7) 0.0136(8) 0.0172(7) -0.0011(6) 0.0067(6) -0.0012(6)
P2 0.0108(7) 0.0169(8) 0.0130(7) 0.0012(6) 0.0046(6) -0.0005(6)
P3 0.0141(7) 0.0186(8) 0.0145(7) -0.0014(6) 0.0073(6) -0.0034(6)
C1 0.012(3) 0.023(3) 0.016(3) -0.005(3) 0.007(2) -0.004(2)
C2 0.011(3) 0.019(3) 0.012(3) -0.002(2) 0.004(2) -0.002(2)
C3 0.018(3) 0.017(3) 0.024(3) -0.005(3) 0.013(3) -0.005(3)
C4 0.014(3) 0.023(3) 0.024(3) -0.003(3) 0.009(3) 0.003(3)
C5 0.019(3) 0.012(3) 0.027(3) -0.003(3) 0.010(3) 0.002(3)
C6 0.016(3) 0.020(3) 0.020(3) -0.001(3) 0.009(3) 0.000(2)
C7 0.009(3) 0.021(3) 0.018(3) 0.002(2) 0.005(2) 0.002(2)
C8 0.015(3) 0.022(3) 0.028(3) -0.001(3) 0.014(3) -0.003(3)
C9 0.020(3) 0.019(3) 0.031(3) 0.004(3) 0.013(3) -0.003(3)
C10 0.018(3) 0.036(4) 0.030(4) 0.009(3) 0.014(3) 0.002(3)
C11 0.028(3) 0.034(4) 0.023(3) 0.000(3) 0.015(3) 0.001(3)
C12 0.026(3) 0.020(3) 0.025(3) 0.002(3) 0.015(3) 0.002(3)
C13 0.013(3) 0.021(3) 0.018(3) -0.009(3) 0.007(3) -0.012(2)
C14 0.019(3) 0.018(3) 0.023(3) 0.001(3) 0.006(3) 0.005(3)
C15 0.023(3) 0.023(4) 0.034(4) -0.011(3) 0.010(3) -0.002(3)
C16 0.016(3) 0.032(4) 0.027(4) -0.010(3) 0.006(3) -0.008(3)
C17 0.015(3) 0.032(4) 0.022(3) 0.001(3) 0.008(3) 0.003(3)
C18 0.018(3) 0.019(3) 0.023(3) -0.004(3) 0.011(3) -0.005(3)
C19 0.005(2) 0.026(3) 0.011(3) -0.004(2) 0.002(2) -0.003(2)
C20 0.012(3) 0.020(3) 0.019(3) 0.002(2) 0.010(3) -0.001(2)
C21 0.017(3) 0.022(3) 0.014(3) 0.001(3) 0.005(2) -0.001(3)
C22 0.014(3) 0.026(4) 0.021(3) -0.005(3) 0.009(3) -0.007(3)
C23 0.020(3) 0.020(3) 0.024(3) -0.004(3) 0.012(3) -0.007(3)
C24 0.017(3) 0.020(3) 0.023(3) -0.002(3) 0.012(3) -0.001(3)
C25 0.012(3) 0.021(3) 0.011(3) 0.001(2) 0.004(2) 0.000(2)
C26 0.013(3) 0.019(3) 0.014(3) -0.003(2) 0.005(2) 0.001(2)
C27 0.012(3) 0.020(3) 0.019(3) 0.005(3) 0.005(3) -0.002(2)
C28 0.015(3) 0.021(3) 0.021(3) 0.005(3) 0.011(3) 0.007(2)
C29 0.021(3) 0.025(3) 0.019(3) 0.001(3) 0.012(3) 0.005(3)
C30 0.014(3) 0.015(3) 0.020(3) 0.003(3) 0.007(3) 0.002(2)
C31 0.010(3) 0.018(3) 0.017(3) -0.002(2) 0.005(2) -0.005(2)
C32 0.016(3) 0.037(4) 0.017(3) 0.004(3) 0.007(3) 0.007(3)
C33 0.024(3) 0.040(4) 0.029(4) 0.011(3) 0.019(3) 0.009(3)
C34 0.014(3) 0.027(4) 0.023(3) 0.007(3) 0.008(3) 0.003(3)
C35 0.014(3) 0.024(3) 0.017(3) 0.009(3) 0.004(3) 0.000(3)
C36 0.018(3) 0.024(3) 0.020(3) 0.000(3) 0.010(3) -0.002(3)
C37 0.017(3) 0.026(4) 0.017(3) -0.002(3) 0.007(3) -0.007(3)
C38 0.024(3) 0.021(3) 0.019(3) -0.001(3) 0.011(3) -0.004(3)
C39 0.040(4) 0.023(4) 0.023(3) 0.000(3) 0.021(3) -0.003(3)
C40 0.060(5) 0.023(4) 0.029(4) -0.002(3) 0.032(4) -0.007(3)
C41 0.049(4) 0.022(4) 0.031(4) 0.011(3) 0.025(4) 0.002(3)
C42 0.034(4) 0.014(3) 0.032(4) 0.002(3) 0.021(3) -0.002(3)
C43 0.016(3) 0.024(3) 0.019(3) -0.001(3) 0.008(3) -0.003(3)
C44 0.025(3) 0.045(4) 0.027(3) -0.001(3) 0.019(3) -0.001(3)
C45 0.015(3) 0.073(6) 0.024(4) 0.000(4) 0.008(3) -0.003(3)
C46 0.026(4) 0.076(6) 0.027(4) -0.015(4) 0.012(3) -0.020(4)
C47 0.038(4) 0.056(5) 0.028(4) -0.015(4) 0.018(4) -0.009(4)
C48 0.023(3) 0.036(4) 0.026(4) -0.009(3) 0.012(3) -0.002(3)
C49 0.016(3) 0.029(4) 0.016(3) -0.002(3) 0.009(3) -0.003(3)
C50 0.030(4) 0.037(4) 0.025(3) 0.003(3) 0.017(3) 0.003(3)
C51 0.035(4) 0.044(5) 0.032(4) 0.015(3) 0.021(3) 0.015(3)
C52 0.028(4) 0.055(5) 0.030(4) 0.008(4) 0.021(3) 0.011(3)
C53 0.020(3) 0.068(6) 0.022(3) -0.001(4) 0.014(3) -0.006(3)
C54 0.027(3) 0.041(4) 0.022(3) -0.003(3) 0.016(3) -0.009(3)
C55 0.017(3) 0.023(3) 0.022(3) -0.001(3) 0.014(3) 0.002(3)
C56 0.025(3) 0.033(4) 0.030(4) 0.010(3) 0.018(3) 0.004(3)
C57 0.032(4) 0.047(5) 0.036(4) 0.017(4) 0.024(3) 0.009(4)
C58 0.063(5) 0.025(4) 0.064(5) 0.020(4) 0.054(5) 0.017(4)
C59 0.064(5) 0.018(4) 0.068(5) -0.003(4) 0.056(5) 0.001(3)
C60 0.044(4) 0.021(4) 0.039(4) 0.001(3) 0.033(4) -0.001(3)
C61 0.015(3) 0.020(3) 0.015(3) -0.006(2) 0.006(3) -0.005(2)
C62 0.017(3) 0.022(3) 0.026(3) 0.001(3) 0.011(3) 0.000(3)
C63 0.022(3) 0.028(4) 0.027(4) 0.000(3) 0.011(3) 0.007(3)
C64 0.018(3) 0.033(4) 0.025(4) 0.000(3) 0.009(3) 0.010(3)
C65 0.022(3) 0.040(4) 0.029(4) 0.002(3) 0.018(3) 0.002(3)
C66 0.024(3) 0.025(4) 0.022(3) 0.004(3) 0.014(3) 0.005(3)
C67 0.021(3) 0.025(4) 0.020(3) 0.002(3) 0.010(3) 0.003(3)
C68 0.028(4) 0.038(4) 0.028(4) -0.002(3) 0.020(3) -0.003(3)
C69 0.022(3) 0.055(5) 0.028(4) -0.002(4) 0.015(3) -0.003(3)
C70 0.034(4) 0.041(5) 0.036(4) -0.004(4) 0.019(4) -0.010(4)
C71 0.039(4) 0.034(4) 0.042(4) -0.013(4) 0.024(4) -0.010(3)
C72 0.028(4) 0.028(4) 0.029(4) 0.002(3) 0.016(3) -0.004(3)
C73 0.021(3) 0.008(3) 0.025(3) -0.001(2) 0.014(3) -0.003(2)
C74 0.019(3) 0.015(3) 0.023(3) 0.000(3) 0.011(3) 0.001(2)
C75 0.027(3) 0.017(3) 0.032(4) 0.003(3) 0.021(3) 0.006(3)
C76 0.033(4) 0.022(3) 0.025(3) 0.000(3) 0.020(3) -0.001(3)
C77 0.022(3) 0.023(4) 0.026(3) 0.004(3) 0.012(3) 0.003(3)
C78 0.017(3) 0.023(3) 0.023(3) -0.005(3) 0.012(3) 0.000(3)
C79 0.104(9) 0.139(12) 0.040(6) -0.006(7) 0.043(6) -0.044(8)
C80 0.076(2) 0.091(3) 0.069(2) 0.002(2) 0.044(2) 0.034(2)
Cl4 0.076(2) 0.091(3) 0.069(2) 0.002(2) 0.044(2) 0.034(2)
Cl5 0.076(2) 0.091(3) 0.069(2) 0.002(2) 0.044(2) 0.034(2)
B1 0.018(3) 0.015(3) 0.019(3) -0.004(3) 0.009(3) -0.001(3)

loop_
_atom_type_symbol
_atom_type_description
_atom_type_scat_dispersion_real
_atom_type_scat_dispersion_imag
_atom_type_scat_source
C C 0.0033 0.0016 'International Tables Vol C Tables 4.2.6.8 and 6.1.1.4'
H H 0.0000 0.0000 'International Tables Vol C Tables 4.2.6.8 and 6.1.1.4'
B B 0.0013 0.0007 'International Tables Vol C Tables 4.2.6.8 and 6.1.1.4'
Cl Cl 0.1484 0.1585 'International Tables Vol C Tables 4.2.6.8 and 6.1.1.4'
Ni Ni 0.3393 1.1124 'International Tables Vol C Tables 4.2.6.8 and 6.1.1.4'
P P 0.1023 0.0942 'International Tables Vol C Tables 4.2.6.8 and 6.1.1.4'
Sb Sb -0.5866 1.5461 'International Tables Vol C Tables 4.2.6.8 and 6.1.1.4'

loop_
_geom_angle_atom_site_label_1
_geom_angle_atom_site_label_2
_geom_angle_atom_site_label_3
_geom_angle
C1 Sb1 Ni1 107.48(17)
C19 Sb1 Ni1 107.67(17)
C19 Sb1 C1 112.7(2)
C19 Sb1 C37 109.1(2)
C37 Sb1 Ni1 107.99(18)
C37 Sb1 C1 111.7(2)
Cl1 Ni1 Sb1 177.31(5)
Cl1 Ni1 P1 97.31(6)
Cl1 Ni1 P2 93.53(6)
Cl1 Ni1 P3 95.19(6)
P1 Ni1 Sb1 85.09(5)
P2 Ni1 Sb1 84.40(5)
P2 Ni1 P1 113.02(6)
P3 Ni1 Sb1 84.62(5)
P3 Ni1 P1 119.75(6)
P3 Ni1 P2 124.68(6)
C2 P1 Ni1 114.70(19)
C2 P1 C7 102.4(3)
C2 P1 C13 103.0(3)
C7 P1 Ni1 118.78(18)
C13 P1 Ni1 112.9(2)
C13 P1 C7 103.2(3)
C20 P2 Ni1 114.49(19)
C25 P2 Ni1 111.63(18)
C25 P2 C20 103.5(3)
C31 P2 Ni1 120.1(2)
C31 P2 C20 103.2(3)
C31 P2 C25 102.0(3)
C38 P3 Ni1 115.4(2)
C43 P3 Ni1 121.3(2)
C43 P3 C38 99.1(3)
C49 P3 Ni1 110.0(2)
C49 P3 C38 104.1(3)
C49 P3 C43 105.1(3)
C2 C1 Sb1 112.9(4)
C6 C1 Sb1 126.0(4)
C6 C1 C2 121.1(5)
C1 C2 P1 119.8(4)
C1 C2 C3 118.3(5)
C3 C2 P1 121.8(4)
C2 C3 H3 120.1
C4 C3 C2 119.8(6)
C4 C3 H3 120.1
C3 C4 H4 119.7
C5 C4 C3 120.6(5)
C5 C4 H4 119.7
C4 C5 H5 119.8
C6 C5 C4 120.4(6)
C6 C5 H5 119.8
C1 C6 H6 120.2
C5 C6 C1 119.6(6)
C5 C6 H6 120.2
C8 C7 P1 120.1(5)
C8 C7 C12 118.4(6)
C12 C7 P1 121.6(5)
C7 C8 H8 119.5
C7 C8 C9 121.0(6)
C9 C8 H8 119.5
C8 C9 H9 120.0
C10 C9 C8 120.0(6)
C10 C9 H9 120.0
C9 C10 H10 120.1
C11 C10 C9 119.9(6)
C11 C10 H10 120.1
C10 C11 H11 119.8
C10 C11 C12 120.5(6)
C12 C11 H11 119.8
C7 C12 H12 120.0
C11 C12 C7 120.1(6)
C11 C12 H12 120.0
C14 C13 P1 118.3(5)
C18 C13 P1 123.7(5)
C18 C13 C14 117.9(5)
C13 C14 H14 119.6
C15 C14 C13 120.7(6)
C15 C14 H14 119.6
C14 C15 H15 119.9
C14 C15 C16 120.2(6)
C16 C15 H15 119.9
C15 C16 H16 120.1
C17 C16 C15 119.7(6)
C17 C16 H16 120.1
C16 C17 H17 119.6
C16 C17 C18 120.9(6)
C18 C17 H17 119.6
C13 C18 H18 119.8
C17 C18 C13 120.4(6)
C17 C18 H18 119.8
C20 C19 Sb1 112.8(4)
C24 C19 Sb1 125.0(4)
C24 C19 C20 121.9(5)
C19 C20 P2 118.9(4)
C19 C20 C21 118.0(5)
C21 C20 P2 123.1(5)
C20 C21 H21 119.8
C22 C21 C20 120.4(6)
C22 C21 H21 119.8
C21 C22 H22 119.6
C21 C22 C23 120.9(5)
C23 C22 H22 119.6
C22 C23 H23 120.1
C24 C23 C22 119.7(6)
C24 C23 H23 120.1
C19 C24 H24 120.5
C23 C24 C19 119.1(6)
C23 C24 H24 120.5
C26 C25 P2 117.7(4)
C30 C25 P2 122.4(5)
C30 C25 C26 119.8(5)
C25 C26 H26 120.2
C27 C26 C25 119.6(5)
C27 C26 H26 120.2
C26 C27 H27 120.1
C26 C27 C28 119.9(6)
C28 C27 H27 120.1
C27 C28 H28 119.5
C29 C28 C27 120.9(6)
C29 C28 H28 119.5
C28 C29 H29 120.3
C28 C29 C30 119.4(6)
C30 C29 H29 120.3
C25 C30 C29 120.3(6)
C25 C30 H30 119.8
C29 C30 H30 119.8
C32 C31 P2 120.1(4)
C32 C31 C36 118.8(5)
C36 C31 P2 120.8(5)
C31 C32 H32 120.0
C33 C32 C31 120.0(6)
C33 C32 H32 120.0
C32 C33 H33 119.6
C34 C33 C32 120.8(6)
C34 C33 H33 119.6
C33 C34 H34 120.3
C35 C34 C33 119.5(6)
C35 C34 H34 120.3
C34 C35 H35 119.7
C34 C35 C36 120.6(6)
C36 C35 H35 119.7
C31 C36 H36 119.9
C35 C36 C31 120.2(6)
C35 C36 H36 119.9
C38 C37 Sb1 112.6(4)
C42 C37 Sb1 126.4(5)
C42 C37 C38 121.0(6)
C37 C38 P3 119.4(5)
C39 C38 P3 122.0(5)
C39 C38 C37 118.5(6)
C38 C39 H39 119.5
C40 C39 C38 121.0(6)
C40 C39 H39 119.5
C39 C40 H40 119.8
C39 C40 C41 120.3(6)
C41 C40 H40 119.8
C40 C41 H41 120.1
C42 C41 C40 119.8(6)
C42 C41 H41 120.1
C37 C42 C41 119.3(6)
C37 C42 H42 120.4
C41 C42 H42 120.4
C44 C43 P3 117.1(5)
C48 C43 P3 123.4(5)
C48 C43 C44 118.8(6)
C43 C44 H44 119.5
C45 C44 C43 120.9(7)
C45 C44 H44 119.5
C44 C45 H45 120.2
C44 C45 C46 119.5(7)
C46 C45 H45 120.2
C45 C46 H46 119.7
C47 C46 C45 120.6(7)
C47 C46 H46 119.7
C46 C47 H47 119.9
C46 C47 C48 120.1(7)
C48 C47 H47 119.9
C43 C48 H48 120.1
C47 C48 C43 119.9(6)
C47 C48 H48 120.1
C50 C49 P3 118.6(5)
C54 C49 P3 122.3(5)
C54 C49 C50 118.7(6)
C49 C50 H50 119.8
C51 C50 C49 120.4(7)
C51 C50 H50 119.8
C50 C51 H51 119.7
C52 C51 C50 120.7(7)
C52 C51 H51 119.7
C51 C52 H52 119.8
C51 C52 C53 120.3(7)
C53 C52 H52 119.8
C52 C53 H53 119.8
C52 C53 C54 120.4(7)
C54 C53 H53 119.8
C49 C54 C53 119.6(7)
C49 C54 H54 120.2
C53 C54 H54 120.2
C56 C55 B1 122.7(6)
C60 C55 C56 114.7(6)
C60 C55 B1 122.5(5)
C55 C56 H56 118.1
C57 C56 C55 123.9(7)
C57 C56 H56 118.1
C56 C57 H57 120.2
C58 C57 C56 119.5(7)
C58 C57 H57 120.2
C57 C58 H58 120.2
C57 C58 C59 119.6(7)
C59 C58 H58 120.2
C58 C59 H59 120.4
C58 C59 C60 119.2(7)
C60 C59 H59 120.4
C55 C60 C59 123.1(7)
C55 C60 H60 118.4
C59 C60 H60 118.4
C62 C61 B1 121.5(5)
C66 C61 C62 114.7(6)
C66 C61 B1 123.8(6)
C61 C62 H62 118.6
C63 C62 C61 122.9(6)
C63 C62 H62 118.6
C62 C63 H63 119.9
C64 C63 C62 120.2(6)
C64 C63 H63 119.9
C63 C64 H64 120.5
C63 C64 C65 118.9(6)
C65 C64 H64 120.5
C64 C65 H65 119.8
C64 C65 C66 120.3(6)
C66 C65 H65 119.8
C61 C66 H66 118.6
C65 C66 C61 122.8(6)
C65 C66 H66 118.6
C68 C67 B1 120.5(6)
C72 C67 C68 114.4(6)
C72 C67 B1 125.1(6)
C67 C68 H68 118.5
C69 C68 C67 122.9(7)
C69 C68 H68 118.5
C68 C69 H69 120.4
C70 C69 C68 119.1(7)
C70 C69 H69 120.4
C69 C70 H70 119.9
C71 C70 C69 120.3(7)
C71 C70 H70 119.9
C70 C71 H71 120.0
C70 C71 C72 120.0(7)
C72 C71 H71 120.0
C67 C72 C71 123.3(7)
C67 C72 H72 118.4
C71 C72 H72 118.4
C74 C73 B1 122.5(5)
C78 C73 C74 113.8(5)
C78 C73 B1 123.5(5)
C73 C74 H74 118.3
C75 C74 C73 123.3(6)
C75 C74 H74 118.3
C74 C75 H75 119.9
C76 C75 C74 120.2(6)
C76 C75 H75 119.9
C75 C76 H76 120.8
C77 C76 C75 118.4(6)
C77 C76 H76 120.8
C76 C77 H77 120.0
C76 C77 C78 120.1(6)
C78 C77 H77 120.0
C73 C78 H78 118.0
C77 C78 C73 124.1(6)
C77 C78 H78 118.0
Cl2 C79 Cl3 108.6(7)
Cl2 C79 H79A 110.0
Cl2 C79 H79B 110.0
Cl3 C79 H79A 110.0
Cl3 C79 H79B 110.0
H79A C79 H79B 108.3
H80A C80 H80B 108.4
Cl4 C80 H80A 110.0
Cl4 C80 H80B 110.0
Cl5 C80 H80A 110.0
Cl5 C80 H80B 110.0
Cl5 C80 Cl4 108.4(9)
C55 B1 C67 110.8(5)
C55 B1 C73 107.5(5)
C61 B1 C55 107.9(5)
C61 B1 C67 111.9(5)
C61 B1 C73 109.8(5)
C73 B1 C67 108.8(5)

loop_
_geom_bond_atom_site_label_1
_geom_bond_atom_site_label_2
_geom_bond_distance
Sb1 Ni1 2.3548(9)
Sb1 C1 2.117(6)
Sb1 C19 2.103(5)
Sb1 C37 2.110(6)
Ni1 Cl1 2.2425(16)
Ni1 P1 2.3160(16)
Ni1 P2 2.3024(16)
Ni1 P3 2.3013(17)
Cl2 C79 1.750(10)
Cl3 C79 1.763(12)
P1 C2 1.831(6)
P1 C7 1.836(6)
P1 C13 1.835(6)
P2 C20 1.842(6)
P2 C25 1.828(6)
P2 C31 1.825(6)
P3 C38 1.836(6)
P3 C43 1.826(6)
P3 C49 1.817(6)
C1 C2 1.403(8)
C1 C6 1.392(8)
C2 C3 1.412(8)
C3 H3 0.9500
C3 C4 1.394(9)
C4 H4 0.9500
C4 C5 1.383(9)
C5 H5 0.9500
C5 C6 1.383(8)
C6 H6 0.9500
C7 C8 1.386(8)
C7 C12 1.401(8)
C8 H8 0.9500
C8 C9 1.389(9)
C9 H9 0.9500
C9 C10 1.382(9)
C10 H10 0.9500
C10 C11 1.373(10)
C11 H11 0.9500
C11 C12 1.394(9)
C12 H12 0.9500
C13 C14 1.409(8)
C13 C18 1.400(8)
C14 H14 0.9500
C14 C15 1.386(9)
C15 H15 0.9500
C15 C16 1.393(9)
C16 H16 0.9500
C16 C17 1.366(9)
C17 H17 0.9500
C17 C18 1.397(8)
C18 H18 0.9500
C19 C20 1.398(8)
C19 C24 1.396(8)
C20 C21 1.401(8)
C21 H21 0.9500
C21 C22 1.383(9)
C22 H22 0.9500
C22 C23 1.396(9)
C23 H23 0.9500
C23 C24 1.387(8)
C24 H24 0.9500
C25 C26 1.407(8)
C25 C30 1.386(8)
C26 H26 0.9500
C26 C27 1.387(8)
C27 H27 0.9500
C27 C28 1.388(8)
C28 H28 0.9500
C28 C29 1.385(9)
C29 H29 0.9500
C29 C30 1.395(8)
C30 H30 0.9500
C31 C32 1.385(8)
C31 C36 1.399(8)
C32 H32 0.9500
C32 C33 1.385(8)
C33 H33 0.9500
C33 C34 1.382(9)
C34 H34 0.9500
C34 C35 1.368(9)
C35 H35 0.9500
C35 C36 1.386(8)
C36 H36 0.9500
C37 C38 1.403(9)
C37 C42 1.396(9)
C38 C39 1.398(9)
C39 H39 0.9500
C39 C40 1.377(9)
C40 H40 0.9500
C40 C41 1.400(10)
C41 H41 0.9500
C41 C42 1.398(9)
C42 H42 0.9500
C43 C44 1.406(8)
C43 C48 1.393(9)
C44 H44 0.9500
C44 C45 1.371(9)
C45 H45 0.9500
C45 C46 1.383(11)
C46 H46 0.9500
C46 C47 1.381(11)
C47 H47 0.9500
C47 C48 1.388(9)
C48 H48 0.9500
C49 C50 1.409(9)
C49 C54 1.386(9)
C50 H50 0.9500
C50 C51 1.386(9)
C51 H51 0.9500
C51 C52 1.362(10)
C52 H52 0.9500
C52 C53 1.371(11)
C53 H53 0.9500
C53 C54 1.418(10)
C54 H54 0.9500
C55 C56 1.401(9)
C55 C60 1.396(9)
C55 B1 1.649(9)
C56 H56 0.9500
C56 C57 1.382(10)
C57 H57 0.9500
C57 C58 1.380(11)
C58 H58 0.9500
C58 C59 1.391(11)
C59 H59 0.9500
C59 C60 1.400(9)
C60 H60 0.9500
C61 C62 1.418(9)
C61 C66 1.404(8)
C61 B1 1.640(9)
C62 H62 0.9500
C62 C63 1.393(9)
C63 H63 0.9500
C63 C64 1.384(9)
C64 H64 0.9500
C64 C65 1.389(10)
C65 H65 0.9500
C65 C66 1.397(9)
C66 H66 0.9500
C67 C68 1.415(9)
C67 C72 1.389(9)
C67 B1 1.657(9)
C68 H68 0.9500
C68 C69 1.399(9)
C69 H69 0.9500
C69 C70 1.376(11)
C70 H70 0.9500
C70 C71 1.358(10)
C71 H71 0.9500
C71 C72 1.396(9)
C72 H72 0.9500
C73 C74 1.411(8)
C73 C78 1.400(8)
C73 B1 1.652(9)
C74 H74 0.9500
C74 C75 1.396(8)
C75 H75 0.9500
C75 C76 1.389(9)
C76 H76 0.9500
C76 C77 1.387(9)
C77 H77 0.9500
C77 C78 1.391(9)
C78 H78 0.9500
C79 H79A 0.9900
C79 H79B 0.9900
C80 H80A 0.9900
C80 H80B 0.9900
C80 Cl4 1.799(14)
C80 Cl5 1.758(15)

loop_
_geom_torsion_atom_site_label_1
_geom_torsion_atom_site_label_2
_geom_torsion_atom_site_label_3
_geom_torsion_atom_site_label_4
_geom_torsion
Sb1 C1 C2 P1 2.3(6)
Sb1 C1 C2 C3 -179.4(4)
Sb1 C1 C6 C5 -178.6(4)
Sb1 C19 C20 P2 6.8(6)
Sb1 C19 C20 C21 -173.7(4)
Sb1 C19 C24 C23 173.9(4)
Sb1 C37 C38 P3 -1.8(6)
Sb1 C37 C38 C39 -179.5(5)
Sb1 C37 C42 C41 178.7(5)
Ni1 P1 C2 C1 -2.5(5)
Ni1 P1 C2 C3 179.2(4)
Ni1 P1 C7 C8 72.1(5)
Ni1 P1 C7 C12 -107.8(5)
Ni1 P1 C13 C14 -53.6(5)
Ni1 P1 C13 C18 123.4(5)
Ni1 P2 C20 C19 -14.3(5)
Ni1 P2 C20 C21 166.2(4)
Ni1 P2 C25 C26 -66.0(4)
Ni1 P2 C25 C30 115.9(4)
Ni1 P2 C31 C32 -34.5(6)
Ni1 P2 C31 C36 150.7(4)
Ni1 P3 C38 C37 1.9(6)
Ni1 P3 C38 C39 179.5(5)
Ni1 P3 C43 C44 -56.8(6)
Ni1 P3 C43 C48 132.7(5)
Ni1 P3 C49 C50 -72.9(5)
Ni1 P3 C49 C54 99.0(5)
P1 C2 C3 C4 176.1(4)
P1 C7 C8 C9 174.5(4)
P1 C7 C12 C11 -174.6(5)
P1 C13 C14 C15 179.8(5)
P1 C13 C18 C17 -178.4(5)
P2 C20 C21 C22 178.6(5)
P2 C25 C26 C27 -177.5(4)
P2 C25 C30 C29 176.3(4)
P2 C31 C32 C33 -172.8(5)
P2 C31 C36 C35 173.7(5)
P3 C38 C39 C40 -176.0(6)
P3 C43 C44 C45 -172.5(6)
P3 C43 C48 C47 173.0(6)
P3 C49 C50 C51 172.7(5)
P3 C49 C54 C53 -171.6(5)
C1 C2 C3 C4 -2.2(8)
C2 P1 C7 C8 -160.4(5)
C2 P1 C7 C12 19.8(5)
C2 P1 C13 C14 -177.8(5)
C2 P1 C13 C18 -0.9(6)
C2 C1 C6 C5 -0.6(9)
C2 C3 C4 C5 0.3(9)
C3 C4 C5 C6 1.5(9)
C4 C5 C6 C1 -1.4(9)
C6 C1 C2 P1 -176.0(5)
C6 C1 C2 C3 2.3(8)
C7 P1 C2 C1 -132.5(5)
C7 P1 C2 C3 49.2(5)
C7 P1 C13 C14 75.9(5)
C7 P1 C13 C18 -107.1(5)
C7 C8 C9 C10 1.7(9)
C8 C7 C12 C11 5.5(9)
C8 C9 C10 C11 2.4(9)
C9 C10 C11 C12 -2.5(10)
C10 C11 C12 C7 -1.5(9)
C12 C7 C8 C9 -5.6(9)
C13 P1 C2 C1 120.6(5)
C13 P1 C2 C3 -57.7(5)
C13 P1 C7 C8 -53.7(5)
C13 P1 C7 C12 126.5(5)
C13 C14 C15 C16 -2.4(11)
C14 C13 C18 C17 -1.5(9)
C14 C15 C16 C17 0.8(11)
C15 C16 C17 C18 0.5(10)
C16 C17 C18 C13 -0.1(10)
C18 C13 C14 C15 2.7(9)
C19 C20 C21 C22 -0.9(9)
C20 P2 C25 C26 170.4(4)
C20 P2 C25 C30 -7.7(5)
C20 P2 C31 C32 94.4(5)
C20 P2 C31 C36 -80.3(5)
C20 C19 C24 C23 -0.3(9)
C20 C21 C22 C23 -0.1(9)
C21 C22 C23 C24 0.9(9)
C22 C23 C24 C19 -0.7(9)
C24 C19 C20 P2 -178.4(5)
C24 C19 C20 C21 1.1(9)
C25 P2 C20 C19 107.4(5)
C25 P2 C20 C21 -72.1(5)
C25 P2 C31 C32 -158.5(5)
C25 P2 C31 C36 26.8(5)
C25 C26 C27 C28 1.0(8)
C26 C25 C30 C29 -1.7(8)
C26 C27 C28 C29 -1.5(8)
C27 C28 C29 C30 0.4(9)
C28 C29 C30 C25 1.2(8)
C30 C25 C26 C27 0.6(8)
C31 P2 C20 C19 -146.6(5)
C31 P2 C20 C21 33.9(6)
C31 P2 C25 C26 63.5(5)
C31 P2 C25 C30 -114.6(5)
C31 C32 C33 C34 -1.8(10)
C32 C31 C36 C35 -1.1(9)
C32 C33 C34 C35 0.6(10)
C33 C34 C35 C36 0.4(10)
C34 C35 C36 C31 -0.1(9)
C36 C31 C32 C33 2.0(10)
C37 C38 C39 C40 1.6(10)
C38 P3 C43 C44 70.4(6)
C38 P3 C43 C48 -100.1(6)
C38 P3 C49 C50 162.9(5)
C38 P3 C49 C54 -25.2(6)
C38 C37 C42 C41 0.5(10)
C38 C39 C40 C41 -1.4(11)
C39 C40 C41 C42 0.8(11)
C40 C41 C42 C37 -0.4(10)
C42 C37 C38 P3 176.6(5)
C42 C37 C38 C39 -1.1(9)
C43 P3 C38 C37 -129.2(5)
C43 P3 C38 C39 48.4(6)
C43 P3 C49 C50 59.2(6)
C43 P3 C49 C54 -128.9(5)
C43 C44 C45 C46 -0.3(12)
C44 C43 C48 C47 2.6(10)
C44 C45 C46 C47 1.2(13)
C45 C46 C47 C48 -0.1(13)
C46 C47 C48 C43 -1.8(12)
C48 C43 C44 C45 -1.5(10)
C49 P3 C38 C37 122.6(5)
C49 P3 C38 C39 -59.8(6)
C49 P3 C43 C44 177.8(5)
C49 P3 C43 C48 7.3(6)
C49 C50 C51 C52 -0.5(10)
C50 C49 C54 C53 0.3(9)
C50 C51 C52 C53 -0.2(11)
C51 C52 C53 C54 1.0(11)
C52 C53 C54 C49 -1.1(10)
C54 C49 C50 C51 0.5(10)
C55 C56 C57 C58 -0.8(11)
C56 C55 C60 C59 -1.7(9)
C56 C55 B1 C61 92.2(7)
C56 C55 B1 C67 -30.7(8)
C56 C55 B1 C73 -149.4(5)
C56 C57 C58 C59 1.6(11)
C57 C58 C59 C60 -2.5(11)
C58 C59 C60 C55 2.7(11)
C60 C55 C56 C57 0.8(9)
C60 C55 B1 C61 -83.3(7)
C60 C55 B1 C67 153.8(6)
C60 C55 B1 C73 35.1(8)
C61 C62 C63 C64 3.0(10)
C62 C61 C66 C65 2.3(9)
C62 C61 B1 C55 175.1(5)
C62 C61 B1 C67 -62.7(7)
C62 C61 B1 C73 58.2(7)
C62 C63 C64 C65 -2.0(10)
C63 C64 C65 C66 1.4(10)
C64 C65 C66 C61 -1.6(10)
C66 C61 C62 C63 -3.0(9)
C66 C61 B1 C55 -3.8(8)
C66 C61 B1 C67 118.4(6)
C66 C61 B1 C73 -120.7(6)
C67 C68 C69 C70 -0.3(10)
C68 C67 C72 C71 -1.9(10)
C68 C67 B1 C55 -42.1(8)
C68 C67 B1 C61 -162.6(6)
C68 C67 B1 C73 75.9(7)
C68 C69 C70 C71 -0.9(11)
C69 C70 C71 C72 0.6(12)
C70 C71 C72 C67 0.9(11)
C72 C67 C68 C69 1.6(10)
C72 C67 B1 C55 141.5(6)
C72 C67 B1 C61 20.9(9)
C72 C67 B1 C73 -100.6(7)
C73 C74 C75 C76 0.1(9)
C74 C73 C78 C77 -0.3(9)
C74 C73 B1 C55 73.5(7)
C74 C73 B1 C61 -169.3(5)
C74 C73 B1 C67 -46.5(7)
C74 C75 C76 C77 -0.2(9)
C75 C76 C77 C78 0.1(9)
C76 C77 C78 C73 0.1(10)
C78 C73 C74 C75 0.1(9)
C78 C73 B1 C55 -102.1(6)
C78 C73 B1 C61 15.1(8)
C78 C73 B1 C67 137.9(6)
B1 C55 C56 C57 -175.1(6)
B1 C55 C60 C59 174.1(6)
B1 C61 C62 C63 178.1(6)
B1 C61 C66 C65 -178.8(6)
B1 C67 C68 C69 -175.2(6)
B1 C67 C72 C71 174.7(6)
B1 C73 C74 C75 -175.9(6)
B1 C73 C78 C77 175.7(6)
